data_4302268
loop_
_publ_author_name
'Lee, Pei-Ying'
'Liang, Lan-Chang'

_publ_section_title
;
 Synthesis and Structural Characterization of Five-Coordinate Aluminum
 Complexes Containing Diarylamido Diphosphine Ligands
;
_journal_coden_ASTM INOCAJ
_journal_issue 12
_journal_name_full 'Inorganic chemistry'
_journal_page_first 5480
_journal_page_last 5487
_journal_paper_doi 10.1021/ic802030d
_journal_volume 48
_journal_year 2009
_chemical_formula_moiety 'C24 H36 Al Cl2 N P2'
_chemical_formula_sum 'C24 H36 Al Cl2 N P2'
_chemical_formula_weight 498.36
_space_group_IT_number 13
_symmetry_cell_setting monoclinic
_symmetry_space_group_name_Hall '-P 2ya'
_symmetry_space_group_name_H-M 'P 1 2/a 1'
_atom_sites_solution_hydrogens geom
_atom_sites_solution_primary direct
_atom_sites_solution_secondary difmap
_audit_creation_method SHELXL-97
_cell_angle_alpha 90.00
_cell_angle_beta 116.8740(10)
_cell_angle_gamma 90.00
_cell_formula_units_Z 4
_cell_length_a 17.2082(4)
_cell_length_b 9.2626(3)
_cell_length_c 18.4636(6)
_cell_measurement_reflns_used 15219
_cell_measurement_temperature 200(2)
_cell_measurement_theta_max 25.35
_cell_measurement_theta_min 2.037
_cell_volume 2625.13(14)
_computing_cell_refinement 'HKL Scalepack (Otwinowski & Minor 1997)'
_computing_data_collection 'Collect (Nonius BV, 1997-2000)'
_computing_data_reduction 'HKL Denzo and Scalepack'
_computing_molecular_graphics 'Ortep-3 for Windows (Farrugia, 1997)'
_computing_publication_material 'WinGX publication routines (Farrugia, 1999)'
_computing_structure_refinement 'SHELXL-97 (Sheldrick, 1997)'
_computing_structure_solution 'SHELXS-86 (Sheldrick, 1986)'
_diffrn_ambient_temperature 200(2)
_diffrn_detector_area_resol_mean 9
_diffrn_measured_fraction_theta_full 0.995
_diffrn_measured_fraction_theta_max 0.995
_diffrn_measurement_device_type KappaCCD
_diffrn_measurement_method 'CCD rotation images, thick slices'
_diffrn_radiation_monochromator graphite
_diffrn_radiation_source 'fine-focus sealed tube'
_diffrn_radiation_type MoK\a
_diffrn_radiation_wavelength 0.71073
_diffrn_reflns_av_R_equivalents 0.0816
_diffrn_reflns_av_sigmaI/netI 0.0675
_diffrn_reflns_limit_h_max 20
_diffrn_reflns_limit_h_min -20
_diffrn_reflns_limit_k_max 11
_diffrn_reflns_limit_k_min -11
_diffrn_reflns_limit_l_max 22
_diffrn_reflns_limit_l_min -15
_diffrn_reflns_number 16573
_diffrn_reflns_theta_full 25.32
_diffrn_reflns_theta_max 25.32
_diffrn_reflns_theta_min 2.20
_exptl_absorpt_coefficient_mu 0.415
_exptl_absorpt_correction_T_max 0.9453
_exptl_absorpt_correction_T_min 0.8332
_exptl_absorpt_correction_type multi-scan
_exptl_absorpt_process_details
;
 ?
;
_exptl_crystal_colour colorless
_exptl_crystal_density_diffrn 1.261
_exptl_crystal_density_method 'not measured'
_exptl_crystal_description prism
_exptl_crystal_F_000 1056
_exptl_crystal_size_max 0.4
_exptl_crystal_size_mid 0.26
_exptl_crystal_size_min 0.09
_refine_diff_density_max 0.964
_refine_diff_density_min -0.959
_refine_diff_density_rms 0.263
_refine_ls_extinction_coef 0.048(5)
_refine_ls_extinction_expression Fc^*^=kFc[1+0.001xFc^2^\l^3^/sin(2\q)]^-1/4^
_refine_ls_extinction_method SHELXL
_refine_ls_goodness_of_fit_ref 1.224
_refine_ls_hydrogen_treatment fixed
_refine_ls_matrix_type full
_refine_ls_number_parameters 274
_refine_ls_number_reflns 4770
_refine_ls_number_restraints 0
_refine_ls_restrained_S_all 1.224
_refine_ls_R_factor_all 0.1398
_refine_ls_R_factor_gt 0.1111
_refine_ls_shift/su_max 0.000
_refine_ls_shift/su_mean 0.000
_refine_ls_structure_factor_coef Fsqd
_refine_ls_weighting_details 'calc w=1/[\s^2^(Fo^2^)+(0.1268P)^2^+17.9642P] where P=(Fo^2^+2Fc^2^)/3'
_refine_ls_weighting_scheme calc
_refine_ls_wR_factor_gt 0.3116
_refine_ls_wR_factor_ref 0.3355
_reflns_number_gt 3684
_reflns_number_total 4770
_reflns_threshold_expression >2sigma(I)
_cod_duplicate_entry 4338634
_cod_data_source_file ic802030d_si_001_6.cif
_cod_data_source_block 6406_5b
_cod_original_sg_symbol_H-M 'P 2/a'
_cod_database_code 4302268

loop_
_symmetry_equiv_pos_as_xyz
'x, y, z'
'-x+1/2, y, -z'
'-x, -y, -z'
'x-1/2, -y, z'

loop_
_atom_site_label
_atom_site_type_symbol
_atom_site_fract_x
_atom_site_fract_y
_atom_site_fract_z
_atom_site_U_iso_or_equiv
_atom_site_adp_type
_atom_site_occupancy
_atom_site_symmetry_multiplicity
_atom_site_calc_flag
_atom_site_refinement_flags
_atom_site_disorder_assembly
_atom_site_disorder_group
Cl1 Cl 0.23170(13) 0.0171(2) 0.08941(13) 0.0480(6) Uani 1 1 d . . .
Cl2 Cl 0.14113(17) 0.5033(3) 0.41169(16) 0.0611(8) Uani 1 1 d . . .
P1 P 0.40811(13) 0.1966(2) 0.08264(12) 0.0338(6) Uani 1 1 d . . .
P2 P 0.32236(14) 0.6801(2) 0.41174(13) 0.0366(6) Uani 1 1 d . . .
Al1 Al 0.2500 0.1509(4) 0.0000 0.0349(8) Uani 1 2 d S . .
Al2 Al 0.2500 0.6327(4) 0.5000 0.0392(9) Uani 1 2 d S . .
N1 N 0.2500 0.3595(10) 0.0000 0.038(2) Uani 1 2 d S . .
N2 N 0.2500 0.8396(10) 0.5000 0.037(2) Uani 1 2 d S . .
C1 C 0.4832(6) 0.0956(9) 0.1741(5) 0.0418(19) Uani 1 1 d . . .
H1 H 0.5400 0.1439 0.1971 0.050 Uiso 1 1 calc R . .
C2 C 0.4508(7) 0.0906(13) 0.2401(6) 0.059(3) Uani 1 1 d . . .
H2A H 0.4445 0.1873 0.2556 0.089 Uiso 1 1 calc R . .
H2B H 0.4923 0.0393 0.2868 0.089 Uiso 1 1 calc R . .
H2C H 0.3955 0.0423 0.2188 0.089 Uiso 1 1 calc R . .
C3 C 0.4943(7) -0.0556(11) 0.1477(6) 0.061(3) Uani 1 1 d . . .
H3A H 0.5142 -0.0490 0.1069 0.091 Uiso 1 1 calc R . .
H3B H 0.4394 -0.1052 0.1259 0.091 Uiso 1 1 calc R . .
H3C H 0.5362 -0.1078 0.1936 0.091 Uiso 1 1 calc R . .
C4 C 0.4657(5) 0.2167(9) 0.0186(5) 0.0407(19) Uani 1 1 d . . .
H4 H 0.4645 0.1222 -0.0058 0.049 Uiso 1 1 calc R . .
C5 C 0.4170(7) 0.3204(11) -0.0499(6) 0.053(2) Uani 1 1 d . . .
H5A H 0.3574 0.2904 -0.0791 0.080 Uiso 1 1 calc R . .
H5B H 0.4433 0.3215 -0.0861 0.080 Uiso 1 1 calc R . .
H5C H 0.4195 0.4155 -0.0283 0.080 Uiso 1 1 calc R . .
C6 C 0.5609(6) 0.2599(12) 0.0666(7) 0.056(3) Uani 1 1 d . . .
H6A H 0.5904 0.1911 0.1092 0.084 Uiso 1 1 calc R . .
H6B H 0.5645 0.3539 0.0897 0.084 Uiso 1 1 calc R . .
H6C H 0.5879 0.2618 0.0310 0.084 Uiso 1 1 calc R . .
C7 C 0.3955(5) 0.3759(9) 0.1140(5) 0.0376(18) Uani 1 1 d . . .
C8 C 0.4587(6) 0.4499(10) 0.1811(6) 0.046(2) Uani 1 1 d . . .
H8 H 0.5125 0.4071 0.2124 0.055 Uiso 1 1 calc R . .
C9 C 0.4415(6) 0.5848(9) 0.2009(6) 0.048(2) Uani 1 1 d . . .
H9 H 0.4842 0.6354 0.2441 0.057 Uiso 1 1 calc R . .
C10 C 0.3591(6) 0.6451(10) 0.1553(6) 0.048(2) Uani 1 1 d . . .
H10 H 0.3468 0.7355 0.1695 0.057 Uiso 1 1 calc R . .
C11 C 0.2962(6) 0.5745(9) 0.0906(5) 0.0406(19) Uani 1 1 d . . .
H11 H 0.2417 0.6168 0.0618 0.049 Uiso 1 1 calc R . .
C12 C 0.3128(5) 0.4386(9) 0.0667(5) 0.0356(18) Uani 1 1 d . . .
C13 C 0.3079(6) 0.5793(10) 0.3205(5) 0.046(2) Uani 1 1 d . . .
H13 H 0.3348 0.6360 0.2930 0.056 Uiso 1 1 calc R . .
C14 C 0.2119(6) 0.5585(12) 0.2606(5) 0.054(2) Uani 1 1 d . . .
H14A H 0.1833 0.6506 0.2476 0.081 Uiso 1 1 calc R . .
H14B H 0.1846 0.4977 0.2845 0.081 Uiso 1 1 calc R . .
H14C H 0.2076 0.5141 0.2119 0.081 Uiso 1 1 calc R . .
C15 C 0.3549(7) 0.4347(11) 0.3437(6) 0.060(3) Uani 1 1 d . . .
H15A H 0.4151 0.4503 0.3809 0.090 Uiso 1 1 calc R . .
H15B H 0.3509 0.3875 0.2958 0.090 Uiso 1 1 calc R . .
H15C H 0.3285 0.3751 0.3690 0.090 Uiso 1 1 calc R . .
C16 C 0.4419(5) 0.7167(10) 0.4680(5) 0.044(2) Uani 1 1 d . . .
H16 H 0.4707 0.6246 0.4906 0.052 Uiso 1 1 calc R . .
C17 C 0.4615(6) 0.8175(10) 0.5388(6) 0.053(2) Uani 1 1 d . . .
H17A H 0.4370 0.7789 0.5722 0.079 Uiso 1 1 calc R . .
H17B H 0.4365 0.9106 0.5187 0.079 Uiso 1 1 calc R . .
H17C H 0.5234 0.8270 0.5704 0.079 Uiso 1 1 calc R . .
C18 C 0.4806(7) 0.7742(14) 0.4138(7) 0.069(3) Uani 1 1 d . . .
H18A H 0.4683 0.7078 0.3700 0.103 Uiso 1 1 calc R . .
H18B H 0.5425 0.7846 0.4451 0.103 Uiso 1 1 calc R . .
H18C H 0.4552 0.8664 0.3921 0.103 Uiso 1 1 calc R . .
C19 C 0.2730(5) 0.8560(9) 0.3794(5) 0.0378(18) Uani 1 1 d . . .
C20 C 0.2640(6) 0.9279(10) 0.3104(5) 0.047(2) Uani 1 1 d . . .
H20 H 0.2839 0.8850 0.2764 0.056 Uiso 1 1 calc R . .
C21 C 0.2256(7) 1.0635(11) 0.2915(6) 0.057(3) Uani 1 1 d . . .
H21 H 0.2216 1.1131 0.2462 0.068 Uiso 1 1 calc R . .
C22 C 0.1935(6) 1.1235(10) 0.3410(6) 0.053(2) Uani 1 1 d . . .
H22 H 0.1670 1.2137 0.3284 0.063 Uiso 1 1 calc R . .
C23 C 0.2003(6) 1.0515(9) 0.4089(6) 0.044(2) Uani 1 1 d . . .
H23 H 0.1774 1.0931 0.4409 0.053 Uiso 1 1 calc R . .
C24 C 0.2416(5) 0.9157(8) 0.4307(5) 0.0351(18) Uani 1 1 d . . .

loop_
_atom_site_aniso_label
_atom_site_aniso_U_11
_atom_site_aniso_U_22
_atom_site_aniso_U_33
_atom_site_aniso_U_23
_atom_site_aniso_U_13
_atom_site_aniso_U_12
Cl1 0.0442(11) 0.0510(13) 0.0471(13) 0.0222(10) 0.0191(10) 0.0020(10)
Cl2 0.0704(16) 0.0655(16) 0.0600(15) -0.0339(13) 0.0407(13) -0.0327(13)
P1 0.0371(11) 0.0320(11) 0.0318(11) -0.0018(8) 0.0152(9) 0.0011(8)
P2 0.0409(12) 0.0359(12) 0.0348(12) 0.0009(9) 0.0185(9) 0.0021(9)
Al1 0.0382(18) 0.0311(17) 0.0344(18) 0.000 0.0154(15) 0.000
Al2 0.051(2) 0.0302(18) 0.0399(19) 0.000 0.0239(17) 0.000
N1 0.042(5) 0.029(5) 0.040(5) 0.000 0.018(4) 0.000
N2 0.049(5) 0.038(5) 0.031(5) 0.000 0.022(4) 0.000
C1 0.047(5) 0.040(4) 0.033(4) -0.001(4) 0.014(4) -0.003(4)
C2 0.072(6) 0.072(7) 0.032(5) 0.011(5) 0.021(5) 0.014(6)
C3 0.071(7) 0.046(6) 0.056(6) 0.014(5) 0.020(5) 0.015(5)
C4 0.048(5) 0.035(4) 0.049(5) 0.000(4) 0.030(4) 0.001(4)
C5 0.062(6) 0.052(6) 0.061(6) 0.006(5) 0.041(5) 0.004(5)
C6 0.051(5) 0.059(6) 0.069(7) -0.009(5) 0.036(5) -0.008(5)
C7 0.037(4) 0.038(4) 0.039(4) -0.006(4) 0.018(4) -0.002(3)
C8 0.044(5) 0.044(5) 0.045(5) -0.007(4) 0.015(4) -0.003(4)
C9 0.055(5) 0.035(5) 0.051(5) -0.014(4) 0.023(4) -0.011(4)
C10 0.059(6) 0.041(5) 0.049(5) -0.010(4) 0.030(5) -0.005(4)
C11 0.045(5) 0.039(4) 0.040(5) -0.003(4) 0.021(4) 0.009(4)
C12 0.037(4) 0.034(4) 0.037(4) 0.000(3) 0.018(4) -0.004(3)
C13 0.047(5) 0.050(5) 0.043(5) -0.008(4) 0.022(4) -0.002(4)
C14 0.056(5) 0.065(6) 0.033(5) -0.011(4) 0.014(4) -0.003(5)
C15 0.068(6) 0.043(5) 0.058(6) -0.014(5) 0.019(5) 0.006(5)
C16 0.041(4) 0.042(5) 0.046(5) -0.007(4) 0.018(4) 0.001(4)
C17 0.048(5) 0.042(5) 0.059(6) -0.011(4) 0.016(5) -0.002(4)
C18 0.050(6) 0.086(8) 0.082(8) -0.025(7) 0.041(6) -0.018(6)
C19 0.043(4) 0.037(4) 0.038(4) 0.006(4) 0.022(4) 0.007(4)
C20 0.057(5) 0.048(5) 0.042(5) 0.007(4) 0.028(4) 0.004(4)
C21 0.082(7) 0.045(5) 0.050(6) 0.016(4) 0.037(5) 0.009(5)
C22 0.054(5) 0.039(5) 0.058(6) 0.013(4) 0.020(5) 0.012(4)
C23 0.058(5) 0.035(4) 0.049(5) 0.001(4) 0.032(4) 0.002(4)
C24 0.045(4) 0.022(4) 0.041(4) 0.001(3) 0.022(4) -0.001(3)

loop_
_atom_type_symbol
_atom_type_description
_atom_type_scat_dispersion_real
_atom_type_scat_dispersion_imag
_atom_type_scat_source
C C 0.0033 0.0016 'International Tables Vol C Tables 4.2.6.8 and 6.1.1.4'
H H 0.0000 0.0000 'International Tables Vol C Tables 4.2.6.8 and 6.1.1.4'
Al Al 0.0645 0.0514 'International Tables Vol C Tables 4.2.6.8 and 6.1.1.4'
Cl Cl 0.1484 0.1585 'International Tables Vol C Tables 4.2.6.8 and 6.1.1.4'
N N 0.0061 0.0033 'International Tables Vol C Tables 4.2.6.8 and 6.1.1.4'
P P 0.1023 0.0942 'International Tables Vol C Tables 4.2.6.8 and 6.1.1.4'

loop_
_geom_angle_atom_site_label_1
_geom_angle_atom_site_label_2
_geom_angle_atom_site_label_3
_geom_angle
_geom_angle_site_symmetry_1
_geom_angle_site_symmetry_3
_geom_angle_publ_flag
C7 P1 C1 108.0(4) . . ?
C7 P1 C4 106.7(4) . . ?
C1 P1 C4 106.1(4) . . ?
C7 P1 Al1 95.6(3) . . ?
C1 P1 Al1 126.5(3) . . ?
C4 P1 Al1 112.1(3) . . ?
C19 P2 C13 107.8(4) . . ?
C19 P2 C16 104.8(4) . . ?
C13 P2 C16 105.1(4) . . ?
C19 P2 Al2 94.3(3) . . ?
C13 P2 Al2 127.3(3) . . ?
C16 P2 Al2 114.7(3) . . ?
N1 Al1 Cl1 124.34(10) . . ?
N1 Al1 Cl1 124.34(10) . 2 ?
Cl1 Al1 Cl1 111.32(19) . 2 ?
N1 Al1 P1 80.18(9) . . ?
Cl1 Al1 P1 97.12(8) . . ?
Cl1 Al1 P1 93.93(8) 2 . ?
N1 Al1 P1 80.18(9) . 2 ?
Cl1 Al1 P1 93.93(8) . 2 ?
Cl1 Al1 P1 97.12(8) 2 2 ?
P1 Al1 P1 160.36(18) . 2 ?
N2 Al2 Cl2 123.00(11) . . ?
N2 Al2 Cl2 123.00(11) . 2_556 ?
Cl2 Al2 Cl2 114.0(2) . 2_556 ?
N2 Al2 P2 79.86(9) . . ?
Cl2 Al2 P2 96.95(8) . . ?
Cl2 Al2 P2 94.05(8) 2_556 . ?
N2 Al2 P2 79.86(9) . 2_556 ?
Cl2 Al2 P2 94.05(8) . 2_556 ?
Cl2 Al2 P2 96.95(8) 2_556 2_556 ?
P2 Al2 P2 159.72(18) . 2_556 ?
C12 N1 C12 117.9(9) . 2 ?
C12 N1 Al1 121.0(4) . . ?
C12 N1 Al1 121.0(4) 2 . ?
C24 N2 C24 120.0(9) 2_556 . ?
C24 N2 Al2 120.0(5) 2_556 . ?
C24 N2 Al2 120.0(5) . . ?
C3 C1 C2 111.4(8) . . ?
C3 C1 P1 108.1(6) . . ?
C2 C1 P1 112.3(6) . . ?
C3 C1 H1 108.3 . . ?
C2 C1 H1 108.3 . . ?
P1 C1 H1 108.3 . . ?
C1 C2 H2A 109.5 . . ?
C1 C2 H2B 109.5 . . ?
H2A C2 H2B 109.5 . . ?
C1 C2 H2C 109.5 . . ?
H2A C2 H2C 109.5 . . ?
H2B C2 H2C 109.5 . . ?
C1 C3 H3A 109.5 . . ?
C1 C3 H3B 109.5 . . ?
H3A C3 H3B 109.5 . . ?
C1 C3 H3C 109.5 . . ?
H3A C3 H3C 109.5 . . ?
H3B C3 H3C 109.5 . . ?
C5 C4 C6 111.4(8) . . ?
C5 C4 P1 110.1(6) . . ?
C6 C4 P1 113.5(6) . . ?
C5 C4 H4 107.2 . . ?
C6 C4 H4 107.2 . . ?
P1 C4 H4 107.2 . . ?
C4 C5 H5A 109.5 . . ?
C4 C5 H5B 109.5 . . ?
H5A C5 H5B 109.5 . . ?
C4 C5 H5C 109.5 . . ?
H5A C5 H5C 109.5 . . ?
H5B C5 H5C 109.5 . . ?
C4 C6 H6A 109.5 . . ?
C4 C6 H6B 109.5 . . ?
H6A C6 H6B 109.5 . . ?
C4 C6 H6C 109.5 . . ?
H6A C6 H6C 109.5 . . ?
H6B C6 H6C 109.5 . . ?
C8 C7 C12 120.4(8) . . ?
C8 C7 P1 125.1(7) . . ?
C12 C7 P1 114.4(6) . . ?
C9 C8 C7 120.4(9) . . ?
C9 C8 H8 119.8 . . ?
C7 C8 H8 119.8 . . ?
C8 C9 C10 119.1(8) . . ?
C8 C9 H9 120.5 . . ?
C10 C9 H9 120.5 . . ?
C11 C10 C9 121.6(8) . . ?
C11 C10 H10 119.2 . . ?
C9 C10 H10 119.2 . . ?
C10 C11 C12 120.8(8) . . ?
C10 C11 H11 119.6 . . ?
C12 C11 H11 119.6 . . ?
C11 C12 C7 117.7(7) . . ?
C11 C12 N1 123.4(7) . . ?
C7 C12 N1 118.8(7) . . ?
C15 C13 C14 110.9(8) . . ?
C15 C13 P2 110.7(7) . . ?
C14 C13 P2 112.4(6) . . ?
C15 C13 H13 107.5 . . ?
C14 C13 H13 107.5 . . ?
P2 C13 H13 107.5 . . ?
C13 C14 H14A 109.5 . . ?
C13 C14 H14B 109.5 . . ?
H14A C14 H14B 109.5 . . ?
C13 C14 H14C 109.5 . . ?
H14A C14 H14C 109.5 . . ?
H14B C14 H14C 109.5 . . ?
C13 C15 H15A 109.5 . . ?
C13 C15 H15B 109.5 . . ?
H15A C15 H15B 109.5 . . ?
C13 C15 H15C 109.5 . . ?
H15A C15 H15C 109.5 . . ?
H15B C15 H15C 109.5 . . ?
C17 C16 C18 110.9(8) . . ?
C17 C16 P2 110.6(6) . . ?
C18 C16 P2 113.3(7) . . ?
C17 C16 H16 107.3 . . ?
C18 C16 H16 107.3 . . ?
P2 C16 H16 107.3 . . ?
C16 C17 H17A 109.5 . . ?
C16 C17 H17B 109.5 . . ?
H17A C17 H17B 109.5 . . ?
C16 C17 H17C 109.5 . . ?
H17A C17 H17C 109.5 . . ?
H17B C17 H17C 109.5 . . ?
C16 C18 H18A 109.5 . . ?
C16 C18 H18B 109.5 . . ?
H18A C18 H18B 109.5 . . ?
C16 C18 H18C 109.5 . . ?
H18A C18 H18C 109.5 . . ?
H18B C18 H18C 109.5 . . ?
C20 C19 C24 121.1(8) . . ?
C20 C19 P2 125.3(7) . . ?
C24 C19 P2 113.6(6) . . ?
C19 C20 C21 120.7(9) . . ?
C19 C20 H20 119.7 . . ?
C21 C20 H20 119.7 . . ?
C22 C21 C20 119.0(9) . . ?
C22 C21 H21 120.5 . . ?
C20 C21 H21 120.5 . . ?
C23 C22 C21 120.8(9) . . ?
C23 C22 H22 119.6 . . ?
C21 C22 H22 119.6 . . ?
C22 C23 C24 121.1(8) . . ?
C22 C23 H23 119.5 . . ?
C24 C23 H23 119.5 . . ?
C19 C24 C23 117.3(7) . . ?
C19 C24 N2 120.3(7) . . ?
C23 C24 N2 122.4(7) . . ?

loop_
_geom_bond_atom_site_label_1
_geom_bond_atom_site_label_2
_geom_bond_distance
_geom_bond_site_symmetry_2
_geom_bond_publ_flag
Cl1 Al1 2.198(3) . ?
Cl2 Al2 2.201(3) . ?
P1 C7 1.803(8) . ?
P1 C1 1.850(9) . ?
P1 C4 1.863(8) . ?
P1 Al1 2.481(2) . ?
P2 C19 1.809(8) . ?
P2 C13 1.842(9) . ?
P2 C16 1.869(9) . ?
P2 Al2 2.497(2) . ?
Al1 N1 1.932(10) . ?
Al1 Cl1 2.198(3) 2 ?
Al1 P1 2.481(2) 2 ?
Al2 N2 1.916(10) . ?
Al2 Cl2 2.201(3) 2_556 ?
Al2 P2 2.497(2) 2_556 ?
N1 C12 1.420(9) . ?
N1 C12 1.420(9) 2 ?
N2 C24 1.410(9) 2_556 ?
N2 C24 1.410(9) . ?
C1 C3 1.523(13) . ?
C1 C2 1.555(13) . ?
C1 H1 0.9800 . ?
C2 H2A 0.9600 . ?
C2 H2B 0.9600 . ?
C2 H2C 0.9600 . ?
C3 H3A 0.9600 . ?
C3 H3B 0.9600 . ?
C3 H3C 0.9600 . ?
C4 C5 1.506(13) . ?
C4 C6 1.523(13) . ?
C4 H4 0.9800 . ?
C5 H5A 0.9600 . ?
C5 H5B 0.9600 . ?
C5 H5C 0.9600 . ?
C6 H6A 0.9600 . ?
C6 H6B 0.9600 . ?
C6 H6C 0.9600 . ?
C7 C8 1.403(12) . ?
C7 C12 1.415(11) . ?
C8 C9 1.371(12) . ?
C8 H8 0.9300 . ?
C9 C10 1.398(13) . ?
C9 H9 0.9300 . ?
C10 C11 1.363(12) . ?
C10 H10 0.9300 . ?
C11 C12 1.405(11) . ?
C11 H11 0.9300 . ?
C13 C15 1.523(13) . ?
C13 C14 1.528(12) . ?
C13 H13 0.9800 . ?
C14 H14A 0.9600 . ?
C14 H14B 0.9600 . ?
C14 H14C 0.9600 . ?
C15 H15A 0.9600 . ?
C15 H15B 0.9600 . ?
C15 H15C 0.9600 . ?
C16 C17 1.516(12) . ?
C16 C18 1.527(14) . ?
C16 H16 0.9800 . ?
C17 H17A 0.9600 . ?
C17 H17B 0.9600 . ?
C17 H17C 0.9600 . ?
C18 H18A 0.9600 . ?
C18 H18B 0.9600 . ?
C18 H18C 0.9600 . ?
C19 C20 1.382(12) . ?
C19 C24 1.399(11) . ?
C20 C21 1.388(13) . ?
C20 H20 0.9300 . ?
C21 C22 1.381(14) . ?
C21 H21 0.9300 . ?
C22 C23 1.377(13) . ?
C22 H22 0.9300 . ?
C23 C24 1.410(11) . ?
C23 H23 0.9300 . ?
